data_1541776
loop_
_publ_author_name
'Jing, H.-P.'
'Stroebele, M.'
'Weisser, M.'
'Meyer, H.J.'

_publ_section_title
;
 Die Kristallstruktur von wasserfreiem Melaminiumchlorid
;
_journal_name_full 'Zeitschrift fuer Anorganische und Allgemeine Chemie'
_journal_page_first 368
_journal_page_last 370
_journal_volume 629
_journal_year 2003
_chemical_formula_sum 'C3 H7 Cl N6'
_chemical_name_systematic '(C3 N2 (N H2)3 N H) Cl'
_space_group_IT_number 12
_symmetry_space_group_name_Hall '-I 2y'
_symmetry_space_group_name_H-M 'I 1 2/m 1'
_cell_angle_alpha 90
_cell_angle_beta 92.165
_cell_angle_gamma 90
_cell_formula_units_Z 8
_cell_length_a 8.5287
_cell_length_b 17.0442
_cell_length_c 9.1844
_cell_volume 1334.136
_citation_journal_id_ASTM ZAACAB
_cod_data_source_file Jing_ZAACAB_2003_401.cif
_cod_data_source_block C3H7Cl1N6
_cod_original_sg_symbol_Hall '-C 2y (x,y,-x+z)'
_cod_original_formula_sum 'C3 H7 Cl1 N6'
_cod_database_code 1541776

loop_
_symmetry_equiv_pos_as_xyz
x,y,z
-x,y,-z
-x,-y,-z
x,-y,z
x+1/2,y+1/2,z+1/2
-x+1/2,y+1/2,-z+1/2
-x+1/2,-y+1/2,-z+1/2
x+1/2,-y+1/2,z+1/2

loop_
_atom_site_label
_atom_site_type_symbol
_atom_site_fract_x
_atom_site_fract_y
_atom_site_fract_z
_atom_site_occupancy
_atom_site_U_iso_or_equiv
C1 C+4 0.29054 0.19396 0.02143 1 0.0
Cl2 Cl-1 0.15648 0.5 0.19157 1 0.0
C2 C+4 0.19154 0.3097 -0.06484 1 0.0
H2 H+1 0.338 0.0898 0.076 1 0.0
N1 N-3 0.2975 0.11634 0.0103 1 0.0
H5 H+1 0.262 0.3934 0.056 1 0.0
N4 N-3 0.10001 0.3521 -0.15267 1 0.0
H7 H+1 0.464 0.3926 0.226 1 0.0
H3 H+1 0.046 0.3318 -0.215 1 0.0
Cl1 Cl-1 0.16379 0 0.74124 1 0.0
N3 N-3 0.37965 0.2277 0.12899 1 0.0
C3 C+4 0.37286 0.30587 0.13524 1 0.0
N5 N-3 0.27981 0.34778 0.03998 1 0.0
N6 N-3 0.457 0.34488 0.23364 1 0.0
H1 H+1 0.247 0.0943 -0.054 1 0.0
H4 H+1 0.101 0.4023 -0.145 1 0.0
H6 H+1 0.519 0.3224 0.288 1 0.0
N2 N-3 0.19677 0.23188 -0.07736 1 0.0
